data_2217350
loop_
_publ_author_name
'Zhou Jiang'
'Jun-Dong Wang'
'Nai-Sheng Chen'
'Jin-Ling Huang'

_publ_section_title
;
 2-Benzylisoindoline-1,3-dione: a monoclinic polymorph
;
_journal_coeditor_code TK2231
_journal_issue 1
_journal_name_full 'Acta Crystallographica Section E'
_journal_page_first o324
_journal_page_last o324
_journal_paper_doi 10.1107/S1600536807065336
_journal_volume 64
_journal_year 2008
_chemical_formula_iupac 'C15 H11 N1 O2'
_chemical_formula_moiety 'C15 H11 N1 O2'
_chemical_formula_sum 'C15 H11 N O2'
_chemical_formula_weight 237.25
_chemical_name_common
;
N-benzylphthalimide
;
_chemical_name_systematic
;
2-Benzylisoindoline-1,3-dione
;
_space_group_IT_number 14
_symmetry_cell_setting monoclinic
_symmetry_space_group_name_Hall '-P 2yn'
_symmetry_space_group_name_H-M 'P 1 21/n 1'
_atom_sites_solution_hydrogens geom
_atom_sites_solution_primary direct
_atom_sites_solution_secondary difmap
_audit_creation_method SHELXL97
_cell_angle_alpha 90
_cell_angle_beta 98.851(3)
_cell_angle_gamma 90
_cell_formula_units_Z 4
_cell_length_a 8.8324(6)
_cell_length_b 5.3656(4)
_cell_length_c 25.1926(18)
_cell_measurement_reflns_used 3962
_cell_measurement_temperature 298(2)
_cell_measurement_theta_max 25.0
_cell_measurement_theta_min 1.2
_cell_volume 1179.69(15)
_computing_cell_refinement 'RAPID-AUTO (Rigaku, 2006)'
_computing_data_collection 'RAPID-AUTO (Rigaku, 2006)'
_computing_data_reduction 'RAPID-AUTO (Rigaku, 2006)'
_computing_molecular_graphics 'ORTEX (McArdle, 1995)'
_computing_publication_material 'SHELXL97 (Sheldrick, 1997)'
_computing_structure_refinement 'SHELXL97 (Sheldrick, 1997)'
_computing_structure_solution 'SHELXS97 (Sheldrick, 1997)'
_diffrn_ambient_temperature 298(2)
_diffrn_measured_fraction_theta_full 0.991
_diffrn_measured_fraction_theta_max 0.991
_diffrn_measurement_device_type 'Rigaku R-AXIS RAPID IP'
_diffrn_measurement_method \w
_diffrn_radiation_monochromator 'Graphite Monochromator'
_diffrn_radiation_source 'Rigaku rotating anode generator'
_diffrn_radiation_type 'Mo K\a'
_diffrn_radiation_wavelength 0.71069
_diffrn_reflns_av_R_equivalents 0.048
_diffrn_reflns_av_sigmaI/netI 0.057
_diffrn_reflns_limit_h_max 9
_diffrn_reflns_limit_h_min -10
_diffrn_reflns_limit_k_max 6
_diffrn_reflns_limit_k_min -6
_diffrn_reflns_limit_l_max 13
_diffrn_reflns_limit_l_min -29
_diffrn_reflns_number 3668
_diffrn_reflns_theta_full 25.0
_diffrn_reflns_theta_max 25.04
_diffrn_reflns_theta_min 1.64
_diffrn_standards_decay_% 0
_diffrn_standards_interval_count 0
_diffrn_standards_interval_time 0
_diffrn_standards_number 0
_exptl_absorpt_coefficient_mu 0.090
_exptl_absorpt_correction_type none
_exptl_crystal_colour colorless
_exptl_crystal_density_diffrn 1.336
_exptl_crystal_density_method 'not measured'
_exptl_crystal_description needle
_exptl_crystal_F_000 496
_exptl_crystal_size_max 0.8
_exptl_crystal_size_mid 0.2
_exptl_crystal_size_min 0.1
_refine_diff_density_max 0.24
_refine_diff_density_min -0.19
_refine_ls_extinction_coef 0.008(2)
_refine_ls_extinction_expression Fc^*^=kFc[1+0.001xFc^2^\l^3^/sin(2\q)]^-1/4^
_refine_ls_extinction_method 'SHELXL97 (Sheldrick, 1997)'
_refine_ls_goodness_of_fit_ref 1.26
_refine_ls_hydrogen_treatment refall
_refine_ls_matrix_type full
_refine_ls_number_parameters 208
_refine_ls_number_reflns 2083
_refine_ls_number_restraints 0
_refine_ls_restrained_S_all 1.26
_refine_ls_R_factor_all 0.140
_refine_ls_R_factor_gt 0.097
_refine_ls_shift/su_max 0.000
_refine_ls_shift/su_mean 0.000
_refine_ls_structure_factor_coef Fsqd
_refine_ls_weighting_details 'calc w=1/[\s^2^(Fo^2^)+(0.0216P)^2^+2.0256P] where P=(Fo^2^+2Fc^2^)/3'
_refine_ls_weighting_scheme calc
_refine_ls_wR_factor_gt 0.171
_refine_ls_wR_factor_ref 0.192
_reflns_number_gt 1439
_reflns_number_total 2083
_reflns_threshold_expression I>2\s(I)
_cod_data_source_file tk2231.cif
_cod_data_source_block I
_cod_original_sg_symbol_H-M 'P 21/n'
_cod_original_formula_sum 'C15 H11 N1 O2'
_cod_database_code 2217350
_cod_database_fobs_code 2217350

loop_
_symmetry_equiv_pos_as_xyz
'x, y, z'
'x+1/2, -y+1/2, z+1/2'
'-x, -y, -z'
'-x-1/2, y-1/2, -z-1/2'

loop_
_atom_site_type_symbol
_atom_site_label
_atom_site_fract_x
_atom_site_fract_y
_atom_site_fract_z
_atom_site_U_iso_or_equiv
_atom_site_adp_type
_atom_site_calc_flag
_atom_site_occupancy
O O2 0.5810(4) 0.7318(7) 0.08609(13) 0.0656(10) Uani d 1
N N1 0.7327(4) 1.0824(8) 0.09212(14) 0.0520(11) Uani d 1
O O1 0.8908(4) 1.4018(7) 0.07261(13) 0.0679(11) Uani d 1
H H1 0.579(6) 0.595(10) -0.030(2) 0.081 Uiso d 1
H H5 0.631(6) 1.076(10) 0.1573(18) 0.070(15) Uiso d 1
H H10 1.040(6) 1.130(11) 0.309(2) 0.085 Uiso d 1
H H4 0.895(6) 1.300(11) -0.042(2) 0.085 Uiso d 1
H H6 0.717(7) 1.326(13) 0.149(2) 0.11(2) Uiso d 1
H H11 0.834(6) 1.292(12) 0.244(2) 0.10(2) Uiso d 1
H H9 1.167(6) 0.743(11) 0.291(2) 0.090(18) Uiso d 1
H H2 0.666(6) 0.677(11) -0.112(2) 0.082(17) Uiso d 1
H H3 0.815(6) 1.037(10) -0.120(2) 0.081(16) Uiso d 1
H H8 1.099(7) 0.588(12) 0.204(2) 0.10(2) Uiso d 1
H H7 0.905(7) 0.729(12) 0.140(2) 0.115 Uiso d 1
C C1 0.7860(5) 1.0946(9) 0.00582(17) 0.0476(12) Uani d 1
C C2 0.6932(5) 0.8927(9) 0.00966(17) 0.0483(12) Uani d 1
C C3 0.6470(6) 0.7357(11) -0.0330(2) 0.0599(14) Uani d 1
C C4 0.6984(7) 0.7930(12) -0.0809(2) 0.0670(15) Uani d 1
C C5 0.7910(6) 0.9958(12) -0.0849(2) 0.0676(16) Uani d 1
C C6 0.8377(6) 1.1518(11) -0.0419(2) 0.0600(14) Uani d 1
C C7 0.8157(5) 1.2218(9) 0.05865(18) 0.0495(12) Uani d 1
C C8 0.6581(5) 0.8804(10) 0.06590(18) 0.0509(12) Uani d 1
C C9 0.7296(7) 1.1484(13) 0.1487(2) 0.0620(14) Uani d 1
C C10 0.8568(5) 1.0365(9) 0.18740(17) 0.0495(12) Uani d 1
C C11 0.8977(7) 1.1438(12) 0.2375(2) 0.0652(15) Uani d 1
C C12 1.0108(8) 1.0414(13) 0.2747(2) 0.0787(19) Uani d 1
C C13 1.0886(7) 0.8336(13) 0.2625(2) 0.0744(17) Uani d 1
C C14 1.0491(7) 0.7241(13) 0.2137(2) 0.0711(16) Uani d 1
C C15 0.9351(6) 0.8245(10) 0.1757(2) 0.0581(13) Uani d 1

loop_
_atom_site_aniso_label
_atom_site_aniso_U_11
_atom_site_aniso_U_22
_atom_site_aniso_U_33
_atom_site_aniso_U_12
_atom_site_aniso_U_13
_atom_site_aniso_U_23
O2 0.069(2) 0.063(2) 0.066(2) -0.012(2) 0.0146(17) 0.0088(19)
N1 0.058(2) 0.052(3) 0.046(2) 0.001(2) 0.0091(18) -0.002(2)
O1 0.073(2) 0.054(2) 0.077(2) -0.012(2) 0.0135(18) -0.015(2)
C1 0.045(2) 0.041(3) 0.056(3) 0.003(2) 0.007(2) 0.004(2)
C2 0.048(2) 0.049(3) 0.047(2) 0.008(2) 0.0045(19) 0.005(2)
C3 0.058(3) 0.064(4) 0.056(3) -0.003(3) 0.004(2) -0.002(3)
C4 0.075(4) 0.068(4) 0.057(3) 0.004(3) 0.008(3) -0.008(3)
C5 0.070(3) 0.083(4) 0.052(3) 0.013(3) 0.016(3) 0.008(3)
C6 0.058(3) 0.064(4) 0.060(3) 0.000(3) 0.017(2) 0.006(3)
C7 0.048(3) 0.041(3) 0.059(3) 0.005(2) 0.004(2) -0.004(2)
C8 0.049(3) 0.051(3) 0.053(3) 0.004(3) 0.005(2) 0.004(3)
C9 0.069(3) 0.064(4) 0.055(3) 0.010(3) 0.017(2) -0.005(3)
C10 0.060(3) 0.047(3) 0.045(2) -0.007(3) 0.017(2) 0.001(2)
C11 0.080(4) 0.065(4) 0.052(3) -0.005(3) 0.014(3) -0.008(3)
C12 0.101(5) 0.088(5) 0.044(3) -0.017(4) 0.002(3) -0.005(3)
C13 0.074(4) 0.080(5) 0.067(4) -0.002(4) 0.004(3) 0.013(4)
C14 0.072(4) 0.067(4) 0.074(4) 0.007(3) 0.011(3) 0.003(3)
C15 0.064(3) 0.055(3) 0.056(3) -0.001(3) 0.012(2) -0.001(3)

loop_
_atom_type_symbol
_atom_type_description
_atom_type_scat_dispersion_real
_atom_type_scat_dispersion_imag
_atom_type_scat_source
C C 0.0033 0.0016 'International Tables Vol C Tables 4.2.6.8 and 6.1.1.4'
H H 0.0000 0.0000 'International Tables Vol C Tables 4.2.6.8 and 6.1.1.4'
N N 0.0061 0.0033 'International Tables Vol C Tables 4.2.6.8 and 6.1.1.4'
O O 0.0106 0.0060 'International Tables Vol C Tables 4.2.6.8 and 6.1.1.4'

loop_
_geom_angle_atom_site_label_1
_geom_angle_atom_site_label_2
_geom_angle_atom_site_label_3
_geom_angle
C8 N1 C7 112.5(4)
C8 N1 C9 124.9(4)
C7 N1 C9 122.6(4)
C2 C1 C6 121.1(4)
C2 C1 C7 109.0(4)
C6 C1 C7 129.8(5)
C1 C2 C3 122.5(4)
C1 C2 C8 108.3(4)
C3 C2 C8 129.2(5)
C2 C3 C4 116.5(5)
C2 C3 H1 122(3)
C4 C3 H1 122(3)
C5 C4 C3 121.1(5)
C5 C4 H2 123(3)
C3 C4 H2 116(3)
C4 C5 C6 122.1(5)
C4 C5 H3 117(3)
C6 C5 H3 120(3)
C5 C6 C1 116.7(5)
C5 C6 H4 127(3)
C1 C6 H4 116(3)
O1 C7 N1 124.6(4)
O1 C7 C1 130.6(5)
N1 C7 C1 104.8(4)
O2 C8 N1 125.0(4)
O2 C8 C2 129.7(5)
N1 C8 C2 105.3(4)
N1 C9 C10 114.2(4)
N1 C9 H5 105(3)
C10 C9 H5 107(3)
N1 C9 H6 105(4)
C10 C9 H6 118(4)
H5 C9 H6 106(5)
C11 C10 C15 117.8(5)
C11 C10 C9 119.5(5)
C15 C10 C9 122.7(4)
C12 C11 C10 121.1(6)
C12 C11 H11 124(3)
C10 C11 H11 114(3)
C13 C12 C11 120.5(6)
C13 C12 H10 121(3)
C11 C12 H10 118(3)
C14 C13 C12 119.2(6)
C14 C13 H9 118(3)
C12 C13 H9 122(3)
C13 C14 C15 121.0(6)
C13 C14 H8 122(4)
C15 C14 H8 117(4)
C14 C15 C10 120.4(5)
C14 C15 H7 118(3)
C10 C15 H7 122(3)

loop_
_geom_bond_atom_site_label_1
_geom_bond_atom_site_label_2
_geom_bond_distance
O2 C8 1.210(5)
N1 C8 1.383(6)
N1 C7 1.413(6)
N1 C9 1.473(6)
O1 C7 1.193(5)
C1 C2 1.371(6)
C1 C6 1.384(6)
C1 C7 1.483(6)
C2 C3 1.377(7)
C2 C8 1.498(6)
C3 C4 1.388(7)
C3 H1 0.98(5)
C4 C5 1.374(8)
C4 H2 1.00(5)
C5 C6 1.382(7)
C5 H3 0.97(5)
C6 H4 0.94(6)
C9 C10 1.496(7)
C9 H5 1.01(5)
C9 H6 0.96(7)
C10 C11 1.383(6)
C10 C15 1.386(7)
C11 C12 1.376(8)
C11 H11 1.00(6)
C12 C13 1.370(8)
C12 H10 0.99(5)
C13 C14 1.359(8)
C13 H9 1.04(6)
C14 C15 1.385(7)
C14 H8 0.91(6)
C15 H7 1.03(6)

loop_
_geom_hbond_atom_site_label_D
_geom_hbond_atom_site_label_H
_geom_hbond_atom_site_label_A
_geom_hbond_site_symmetry_A
_geom_hbond_distance_DH
_geom_hbond_distance_HA
_geom_hbond_distance_DA
_geom_hbond_angle_DHA
C15 H7 O1 1_545 1.03(6) 2.43(6) 3.425(6) 161(5)
C3 H1 O2 3_665 0.98(5) 2.54(5) 3.363(7) 142(4)

loop_
_cod_related_entry_id
_cod_related_entry_database
_cod_related_entry_code
1 ChemSpider 67611
